data_7235469
loop_
_publ_author_name
'Leonard, Matthew J.'
'Lingham, Anthony R.'
'Niere, Julie O.'
'Jackson, Neale R. C.'
'McKay, Peter G.'
'H\"ugel, Helmut M.'

_publ_section_title
;
 Alternative synthesis of the anti-baldness compound RU58841
;
_journal_issue 27
_journal_name_full 'RSC Adv.'
_journal_page_first 14143
_journal_paper_doi 10.1039/C4RA00332B
_journal_volume 4
_journal_year 2014
_chemical_formula_moiety 'C12 H12 F3 N3 O'
_chemical_formula_sum 'C12 H12 F3 N3 O'
_chemical_formula_weight 271.25
_space_group_IT_number 2
_space_group_name_Hall '-P 1'
_space_group_name_H-M_alt 'P -1'
_symmetry_cell_setting triclinic
_symmetry_space_group_name_Hall '-P 1'
_symmetry_space_group_name_H-M 'P -1'
_atom_sites_solution_hydrogens geom
_atom_sites_solution_primary direct
_atom_sites_solution_secondary difmap
_audit_creation_method SHELXL-97
_cell_angle_alpha 74.568(6)
_cell_angle_beta 85.875(5)
_cell_angle_gamma 69.212(5)
_cell_formula_units_Z 4
_cell_length_a 9.408(2)
_cell_length_b 12.144(3)
_cell_length_c 12.488(3)
_cell_measurement_reflns_used 9973
_cell_measurement_temperature 100(2)
_cell_measurement_theta_max 35.08
_cell_measurement_theta_min 2.32
_cell_volume 1285.4(5)
_computing_cell_refinement 'Bruker SAINT'
_computing_data_collection 'Bruker APEX2'
_computing_data_reduction 'Bruker SAINT'
_computing_molecular_graphics 'Bruker SHELXTL'
_computing_publication_material 'Bruker SHELXTL'
_computing_structure_refinement 'SHELXL-97 (Sheldrick, 2008)'
_computing_structure_solution 'SHELXS-97 (Sheldrick, 2008)'
_diffrn_ambient_temperature 100(2)
_diffrn_measured_fraction_theta_full 0.985
_diffrn_measured_fraction_theta_max 0.985
_diffrn_measurement_device_type 'APEX2 CCD'
_diffrn_measurement_method 'phi and omega scans'
_diffrn_radiation_monochromator graphite
_diffrn_radiation_source 'fine-focus sealed tube'
_diffrn_radiation_type MoK\a
_diffrn_radiation_wavelength 0.71073
_diffrn_reflns_av_R_equivalents 0.0255
_diffrn_reflns_av_sigmaI/netI 0.0265
_diffrn_reflns_limit_h_max 13
_diffrn_reflns_limit_h_min -13
_diffrn_reflns_limit_k_max 16
_diffrn_reflns_limit_k_min -17
_diffrn_reflns_limit_l_max 17
_diffrn_reflns_limit_l_min -8
_diffrn_reflns_number 23402
_diffrn_reflns_theta_full 30.00
_diffrn_reflns_theta_max 30.00
_diffrn_reflns_theta_min 1.69
_exptl_absorpt_coefficient_mu 0.122
_exptl_absorpt_correction_type none
_exptl_crystal_colour colorless
_exptl_crystal_density_diffrn 1.402
_exptl_crystal_density_method 'not measured'
_exptl_crystal_description piece
_exptl_crystal_F_000 560
_exptl_crystal_size_max 0.35
_exptl_crystal_size_mid 0.26
_exptl_crystal_size_min 0.10
_refine_diff_density_max 0.409
_refine_diff_density_min -0.262
_refine_diff_density_rms 0.052
_refine_ls_extinction_method none
_refine_ls_goodness_of_fit_ref 1.085
_refine_ls_hydrogen_treatment mixed
_refine_ls_matrix_type full
_refine_ls_number_parameters 371
_refine_ls_number_reflns 7383
_refine_ls_number_restraints 0
_refine_ls_restrained_S_all 1.085
_refine_ls_R_factor_all 0.0473
_refine_ls_R_factor_gt 0.0389
_refine_ls_shift/su_max 0.001
_refine_ls_shift/su_mean 0.000
_refine_ls_structure_factor_coef Fsqd
_refine_ls_weighting_details 'calc w=1/[\s^2^(Fo^2^)+(0.0515P)^2^+0.2959P] where P=(Fo^2^+2Fc^2^)/3'
_refine_ls_weighting_scheme calc
_refine_ls_wR_factor_gt 0.1040
_refine_ls_wR_factor_ref 0.1081
_reflns_number_gt 6189
_reflns_number_total 7383
_reflns_threshold_expression >2sigma(I)
_cod_data_source_file c4ra00332b2.cif
_cod_data_source_block ml029_01
_cod_original_cell_volume 1285.3(5)
_cod_original_sg_symbol_Hall -P1
_cod_original_sg_symbol_H-M P-1
_cod_database_code 7235469

loop_
_symmetry_equiv_pos_as_xyz
'x, y, z'
'-x, -y, -z'

loop_
_atom_site_label
_atom_site_type_symbol
_atom_site_fract_x
_atom_site_fract_y
_atom_site_fract_z
_atom_site_U_iso_or_equiv
_atom_site_adp_type
_atom_site_occupancy
_atom_site_symmetry_multiplicity
_atom_site_calc_flag
_atom_site_refinement_flags
F1 F 0.75295(9) 0.19328(8) -0.12020(6) 0.0439(2) Uani 1 1 d .
F2 F 0.65173(10) 0.35898(8) -0.24684(6) 0.03771(19) Uani 1 1 d .
F3 F 0.55769(10) 0.21685(8) -0.21521(7) 0.03836(19) Uani 1 1 d .
O1 O 0.29746(9) 0.37274(7) 0.30439(6) 0.02347(16) Uani 1 1 d .
N1 N 0.26033(13) 0.48993(11) -0.31654(9) 0.0343(2) Uani 1 1 d .
N2 N 0.52194(11) 0.31653(8) 0.21382(7) 0.01901(17) Uani 1 1 d .
H2A H 0.6129(18) 0.2751(14) 0.2278(13) 0.028(4) Uiso 1 1 d .
N3 N 0.69226(11) 0.22706(10) 0.39305(8) 0.02419(19) Uani 1 1 d .
H3A H 0.7279(19) 0.2854(16) 0.3959(14) 0.039(4) Uiso 1 1 d .
H3B H 0.744(2) 0.1591(16) 0.4448(15) 0.042(4) Uiso 1 1 d .
C1 C 0.46825(12) 0.35287(9) 0.10395(8) 0.01762(18) Uani 1 1 d .
C2 C 0.56393(12) 0.29852(9) 0.02676(8) 0.01883(19) Uani 1 1 d .
H2 H 0.6618 0.2398 0.0498 0.023 Uiso 1 1 calc R
C3 C 0.51603(12) 0.33033(9) -0.08261(8) 0.01911(19) Uani 1 1 d .
C4 C 0.37092(12) 0.41715(9) -0.11669(8) 0.0199(2) Uani 1 1 d .
C5 C 0.27764(13) 0.47195(10) -0.03991(9) 0.0223(2) Uani 1 1 d .
H5 H 0.1798 0.5309 -0.0629 0.027 Uiso 1 1 calc R
C6 C 0.32586(12) 0.44150(9) 0.06944(8) 0.0210(2) Uani 1 1 d .
H6 H 0.2624 0.4807 0.1210 0.025 Uiso 1 1 calc R
C7 C 0.61992(14) 0.27378(11) -0.16552(9) 0.0253(2) Uani 1 1 d .
C8 C 0.31326(13) 0.45447(10) -0.22895(9) 0.0248(2) Uani 1 1 d .
C9 C 0.43636(12) 0.32570(9) 0.30639(8) 0.01758(19) Uani 1 1 d .
C10 C 0.52901(12) 0.26596(9) 0.41595(8) 0.01925(19) Uani 1 1 d .
C11 C 0.48800(14) 0.15296(11) 0.47108(10) 0.0292(2) Uani 1 1 d .
H11A H 0.5216 0.0951 0.4248 0.044 Uiso 1 1 calc R
H11B H 0.3776 0.1769 0.4794 0.044 Uiso 1 1 calc R
H11C H 0.5385 0.1144 0.5444 0.044 Uiso 1 1 calc R
C12 C 0.48113(19) 0.35754(13) 0.48635(11) 0.0405(3) Uani 1 1 d .
H12A H 0.5367 0.3209 0.5579 0.061 Uiso 1 1 calc R
H12B H 0.3716 0.3802 0.4989 0.061 Uiso 1 1 calc R
H12C H 0.5043 0.4305 0.4475 0.061 Uiso 1 1 calc R
F4 F 0.69445(9) 1.03049(6) 0.21705(6) 0.03484(18) Uani 1 1 d .
F5 F 0.85979(9) 0.96214(7) 0.10093(6) 0.03366(17) Uani 1 1 d .
F6 F 0.67608(9) 0.89422(7) 0.14406(7) 0.03675(19) Uani 1 1 d .
O2 O 0.82268(10) 0.97040(7) 0.55890(7) 0.02912(19) Uani 1 1 d .
N4 N 0.97612(13) 0.66915(10) 0.06935(9) 0.0332(2) Uani 1 1 d .
N5 N 0.94912(10) 0.76614(8) 0.58071(7) 0.01818(17) Uani 1 1 d .
H5A H 0.9884(17) 0.6985(14) 0.6303(13) 0.029(4) Uiso 1 1 d .
N6 N 0.93302(11) 0.71039(9) 0.79767(8) 0.02337(19) Uani 1 1 d .
H6A H 0.8600(18) 0.6787(14) 0.7902(12) 0.028(4) Uiso 1 1 d .
H6B H 0.9479(18) 0.6969(15) 0.8692(14) 0.037(4) Uiso 1 1 d .
C13 C 0.95230(11) 0.75520(9) 0.47182(8) 0.01653(18) Uani 1 1 d .
C14 C 0.86822(11) 0.84994(9) 0.38336(8) 0.01793(19) Uani 1 1 d .
H14 H 0.8104 0.9277 0.3947 0.022 Uiso 1 1 calc R
C15 C 0.87045(11) 0.82891(9) 0.27948(8) 0.01761(19) Uani 1 1 d .
C16 C 0.95761(12) 0.71519(10) 0.26125(8) 0.01922(19) Uani 1 1 d .
C17 C 1.04254(12) 0.62186(10) 0.34937(9) 0.0212(2) Uani 1 1 d .
H17 H 1.1025 0.5448 0.3376 0.025 Uiso 1 1 calc R
C18 C 1.03934(12) 0.64161(9) 0.45345(8) 0.0196(2) Uani 1 1 d .
H18 H 1.0966 0.5777 0.5132 0.024 Uiso 1 1 calc R
C19 C 0.77513(13) 0.92894(10) 0.18572(9) 0.0234(2) Uani 1 1 d .
C20 C 0.96551(13) 0.69118(10) 0.15379(9) 0.0241(2) Uani 1 1 d .
C21 C 0.87843(12) 0.86750(10) 0.61919(8) 0.01943(19) Uani 1 1 d .
C22 C 0.87436(12) 0.84289(10) 0.74635(8) 0.0201(2) Uani 1 1 d .
C23 C 0.71011(13) 0.90420(11) 0.77822(10) 0.0268(2) Uani 1 1 d .
H23A H 0.6444 0.8667 0.7558 0.040 Uiso 1 1 calc R
H23B H 0.6753 0.9914 0.7404 0.040 Uiso 1 1 calc R
H23C H 0.7057 0.8937 0.8588 0.040 Uiso 1 1 calc R
C24 C 0.97820(15) 0.90048(13) 0.78124(10) 0.0308(3) Uani 1 1 d .
H24A H 0.9766 0.8877 0.8621 0.046 Uiso 1 1 calc R
H24B H 0.9422 0.9881 0.7453 0.046 Uiso 1 1 calc R
H24C H 1.0823 0.8625 0.7587 0.046 Uiso 1 1 calc R

loop_
_atom_site_aniso_label
_atom_site_aniso_U_11
_atom_site_aniso_U_22
_atom_site_aniso_U_33
_atom_site_aniso_U_23
_atom_site_aniso_U_13
_atom_site_aniso_U_12
F1 0.0339(4) 0.0545(5) 0.0250(4) -0.0125(3) 0.0000(3) 0.0079(4)
F2 0.0443(5) 0.0452(4) 0.0242(4) -0.0064(3) 0.0133(3) -0.0206(4)
F3 0.0498(5) 0.0423(4) 0.0330(4) -0.0230(3) 0.0063(3) -0.0194(4)
O1 0.0233(4) 0.0232(4) 0.0186(4) -0.0055(3) -0.0004(3) -0.0016(3)
N1 0.0383(6) 0.0390(6) 0.0207(5) -0.0041(4) -0.0075(4) -0.0088(5)
N2 0.0194(4) 0.0215(4) 0.0133(4) -0.0025(3) -0.0020(3) -0.0047(3)
N3 0.0239(5) 0.0294(5) 0.0190(4) 0.0001(4) -0.0044(3) -0.0127(4)
C1 0.0221(5) 0.0175(4) 0.0129(4) -0.0020(3) -0.0014(3) -0.0076(4)
C2 0.0199(5) 0.0200(4) 0.0149(4) -0.0023(4) -0.0014(3) -0.0061(4)
C3 0.0236(5) 0.0203(4) 0.0140(4) -0.0032(4) 0.0006(3) -0.0091(4)
C4 0.0250(5) 0.0206(4) 0.0143(4) -0.0009(4) -0.0033(3) -0.0098(4)
C5 0.0233(5) 0.0216(5) 0.0176(5) -0.0011(4) -0.0041(4) -0.0046(4)
C6 0.0241(5) 0.0189(4) 0.0163(5) -0.0026(4) -0.0008(4) -0.0042(4)
C7 0.0284(6) 0.0296(5) 0.0163(5) -0.0060(4) 0.0009(4) -0.0083(4)
C8 0.0271(6) 0.0268(5) 0.0187(5) -0.0025(4) -0.0030(4) -0.0090(4)
C9 0.0245(5) 0.0136(4) 0.0145(4) -0.0036(3) -0.0012(3) -0.0062(4)
C10 0.0245(5) 0.0195(4) 0.0130(4) -0.0029(3) -0.0019(3) -0.0073(4)
C11 0.0253(6) 0.0288(6) 0.0273(6) 0.0077(4) -0.0043(4) -0.0117(5)
C12 0.0579(9) 0.0363(7) 0.0233(6) -0.0171(5) -0.0094(5) -0.0027(6)
F4 0.0411(4) 0.0249(3) 0.0249(4) -0.0037(3) -0.0099(3) 0.0047(3)
F5 0.0434(4) 0.0361(4) 0.0161(3) 0.0036(3) -0.0009(3) -0.0148(3)
F6 0.0342(4) 0.0381(4) 0.0364(4) -0.0025(3) -0.0197(3) -0.0121(3)
O2 0.0388(5) 0.0210(4) 0.0208(4) -0.0053(3) -0.0036(3) -0.0017(3)
N4 0.0388(6) 0.0371(6) 0.0214(5) -0.0115(4) -0.0028(4) -0.0067(5)
N5 0.0209(4) 0.0189(4) 0.0120(4) -0.0032(3) -0.0016(3) -0.0038(3)
N6 0.0258(5) 0.0266(5) 0.0135(4) -0.0037(3) -0.0023(3) -0.0047(4)
C13 0.0162(4) 0.0198(4) 0.0131(4) -0.0040(3) 0.0003(3) -0.0058(4)
C14 0.0179(5) 0.0189(4) 0.0149(4) -0.0036(3) -0.0005(3) -0.0042(4)
C15 0.0169(5) 0.0207(4) 0.0142(4) -0.0021(3) -0.0007(3) -0.0068(4)
C16 0.0197(5) 0.0235(5) 0.0150(4) -0.0056(4) 0.0004(3) -0.0077(4)
C17 0.0226(5) 0.0208(5) 0.0177(5) -0.0064(4) -0.0005(4) -0.0033(4)
C18 0.0208(5) 0.0193(4) 0.0153(4) -0.0037(4) -0.0019(3) -0.0031(4)
C19 0.0266(5) 0.0238(5) 0.0171(5) -0.0025(4) -0.0047(4) -0.0068(4)
C20 0.0260(5) 0.0264(5) 0.0185(5) -0.0061(4) -0.0014(4) -0.0067(4)
C21 0.0186(5) 0.0224(5) 0.0171(5) -0.0068(4) -0.0004(3) -0.0055(4)
C22 0.0204(5) 0.0245(5) 0.0155(4) -0.0076(4) -0.0003(3) -0.0060(4)
C23 0.0242(6) 0.0308(6) 0.0243(5) -0.0125(4) 0.0038(4) -0.0050(4)
C24 0.0332(6) 0.0428(7) 0.0244(6) -0.0129(5) -0.0009(4) -0.0192(5)

loop_
_atom_type_symbol
_atom_type_description
_atom_type_scat_dispersion_real
_atom_type_scat_dispersion_imag
_atom_type_scat_source
C C 0.0033 0.0016 'International Tables Vol C Tables 4.2.6.8 and 6.1.1.4'
H H 0.0000 0.0000 'International Tables Vol C Tables 4.2.6.8 and 6.1.1.4'
N N 0.0061 0.0033 'International Tables Vol C Tables 4.2.6.8 and 6.1.1.4'
O O 0.0106 0.0060 'International Tables Vol C Tables 4.2.6.8 and 6.1.1.4'
F F 0.0171 0.0103 'International Tables Vol C Tables 4.2.6.8 and 6.1.1.4'

loop_
_geom_angle_atom_site_label_1
_geom_angle_atom_site_label_2
_geom_angle_atom_site_label_3
_geom_angle
C9 N2 C1 126.80(9)
C9 N2 H2A 113.6(10)
C1 N2 H2A 118.8(11)
C10 N3 H3A 109.5(11)
C10 N3 H3B 110.8(11)
H3A N3 H3B 107.4(15)
C6 C1 N2 122.35(9)
C6 C1 C2 119.97(9)
N2 C1 C2 117.67(9)
C3 C2 C1 120.05(10)
C3 C2 H2 120.0
C1 C2 H2 120.0
C2 C3 C4 119.96(9)
C2 C3 C7 119.92(10)
C4 C3 C7 120.11(9)
C5 C4 C3 119.60(9)
C5 C4 C8 117.33(10)
C3 C4 C8 123.06(10)
C6 C5 C4 120.65(10)
C6 C5 H5 119.7
C4 C5 H5 119.7
C5 C6 C1 119.73(10)
C5 C6 H6 120.1
C1 C6 H6 120.1
F3 C7 F1 107.49(10)
F3 C7 F2 106.32(9)
F1 C7 F2 106.68(10)
F3 C7 C3 112.08(10)
F1 C7 C3 112.81(9)
F2 C7 C3 111.08(10)
N1 C8 C4 175.78(13)
O1 C9 N2 124.13(9)
O1 C9 C10 121.85(9)
N2 C9 C10 113.96(9)
N3 C10 C12 113.03(10)
N3 C10 C11 108.76(9)
C12 C10 C11 111.23(10)
N3 C10 C9 109.85(8)
C12 C10 C9 107.67(9)
C11 C10 C9 106.05(9)
C10 C11 H11A 109.5
C10 C11 H11B 109.5
H11A C11 H11B 109.5
C10 C11 H11C 109.5
H11A C11 H11C 109.5
H11B C11 H11C 109.5
C10 C12 H12A 109.5
C10 C12 H12B 109.5
H12A C12 H12B 109.5
C10 C12 H12C 109.5
H12A C12 H12C 109.5
H12B C12 H12C 109.5
C21 N5 C13 128.37(9)
C21 N5 H5A 116.3(10)
C13 N5 H5A 115.0(10)
C22 N6 H6A 108.8(9)
C22 N6 H6B 109.6(11)
H6A N6 H6B 106.4(14)
N5 C13 C18 117.10(9)
N5 C13 C14 123.11(9)
C18 C13 C14 119.73(9)
C15 C14 C13 119.34(9)
C15 C14 H14 120.3
C13 C14 H14 120.3
C14 C15 C16 120.84(9)
C14 C15 C19 119.34(9)
C16 C15 C19 119.80(9)
C17 C16 C15 119.46(9)
C17 C16 C20 118.24(10)
C15 C16 C20 122.29(10)
C18 C17 C16 120.04(10)
C18 C17 H17 120.0
C16 C17 H17 120.0
C17 C18 C13 120.58(9)
C17 C18 H18 119.7
C13 C18 H18 119.7
F6 C19 F5 106.55(9)
F6 C19 F4 106.98(9)
F5 C19 F4 106.37(9)
F6 C19 C15 111.59(9)
F5 C19 C15 112.21(9)
F4 C19 C15 112.74(9)
N4 C20 C16 177.82(13)
O2 C21 N5 123.83(10)
O2 C21 C22 121.47(9)
N5 C21 C22 114.70(9)
N6 C22 C24 108.94(9)
N6 C22 C23 112.51(9)
C24 C22 C23 109.95(9)
N6 C22 C21 109.89(8)
C24 C22 C21 107.42(9)
C23 C22 C21 108.00(9)
C22 C23 H23A 109.5
C22 C23 H23B 109.5
H23A C23 H23B 109.5
C22 C23 H23C 109.5
H23A C23 H23C 109.5
H23B C23 H23C 109.5
C22 C24 H24A 109.5
C22 C24 H24B 109.5
H24A C24 H24B 109.5
C22 C24 H24C 109.5
H24A C24 H24C 109.5
H24B C24 H24C 109.5

loop_
_geom_bond_atom_site_label_1
_geom_bond_atom_site_label_2
_geom_bond_distance
F1 C7 1.3346(14)
F2 C7 1.3448(14)
F3 C7 1.3316(14)
O1 C9 1.2254(13)
N1 C8 1.1424(15)
N2 C9 1.3668(13)
N2 C1 1.3970(13)
N2 H2A 0.828(16)
N3 C10 1.4688(15)
N3 H3A 0.894(17)
N3 H3B 0.902(18)
C1 C6 1.3969(15)
C1 C2 1.4024(14)
C2 C3 1.3791(14)
C2 H2 0.9500
C3 C4 1.4069(15)
C3 C7 1.5017(15)
C4 C5 1.3915(15)
C4 C8 1.4358(14)
C5 C6 1.3816(14)
C5 H5 0.9500
C6 H6 0.9500
C9 C10 1.5337(14)
C10 C12 1.5233(16)
C10 C11 1.5299(15)
C11 H11A 0.9800
C11 H11B 0.9800
C11 H11C 0.9800
C12 H12A 0.9800
C12 H12B 0.9800
C12 H12C 0.9800
F4 C19 1.3415(14)
F5 C19 1.3407(13)
F6 C19 1.3348(13)
O2 C21 1.2225(13)
N4 C20 1.1444(15)
N5 C21 1.3696(13)
N5 C13 1.3983(13)
N5 H5A 0.861(16)
N6 C22 1.4752(15)
N6 H6A 0.919(16)
N6 H6B 0.876(17)
C13 C18 1.4020(14)
C13 C14 1.4046(13)
C14 C15 1.3846(14)
C14 H14 0.9500
C15 C16 1.4029(15)
C15 C19 1.5072(14)
C16 C17 1.3977(14)
C16 C20 1.4386(15)
C17 C18 1.3794(14)
C17 H17 0.9500
C18 H18 0.9500
C21 C22 1.5359(15)
C22 C24 1.5303(16)
C22 C23 1.5339(15)
C23 H23A 0.9800
C23 H23B 0.9800
C23 H23C 0.9800
C24 H24A 0.9800
C24 H24B 0.9800
C24 H24C 0.9800

loop_
_geom_torsion_atom_site_label_1
_geom_torsion_atom_site_label_2
_geom_torsion_atom_site_label_3
_geom_torsion_atom_site_label_4
_geom_torsion
C9 N2 C1 C6 23.55(16)
C9 N2 C1 C2 -157.52(10)
C6 C1 C2 C3 -1.60(15)
N2 C1 C2 C3 179.45(9)
C1 C2 C3 C4 -0.15(15)
C1 C2 C3 C7 178.81(10)
C2 C3 C4 C5 1.11(15)
C7 C3 C4 C5 -177.85(10)
C2 C3 C4 C8 -179.82(10)
C7 C3 C4 C8 1.22(16)
C3 C4 C5 C6 -0.31(16)
C8 C4 C5 C6 -179.43(10)
C4 C5 C6 C1 -1.44(16)
N2 C1 C6 C5 -178.71(10)
C2 C1 C6 C5 2.39(16)
C2 C3 C7 F3 122.63(11)
C4 C3 C7 F3 -58.41(13)
C2 C3 C7 F1 1.13(15)
C4 C3 C7 F1 -179.91(10)
C2 C3 C7 F2 -118.59(11)
C4 C3 C7 F2 60.37(13)
C1 N2 C9 O1 -3.02(16)
C1 N2 C9 C10 174.26(9)
O1 C9 C10 N3 -175.09(9)
N2 C9 C10 N3 7.57(12)
O1 C9 C10 C12 -51.61(14)
N2 C9 C10 C12 131.05(11)
O1 C9 C10 C11 67.55(12)
N2 C9 C10 C11 -109.80(10)
C21 N5 C13 C18 177.18(10)
C21 N5 C13 C14 -5.63(17)
N5 C13 C14 C15 -175.96(9)
C18 C13 C14 C15 1.17(15)
C13 C14 C15 C16 -1.18(15)
C13 C14 C15 C19 177.49(9)
C14 C15 C16 C17 0.35(16)
C19 C15 C16 C17 -178.31(10)
C14 C15 C16 C20 -178.41(10)
C19 C15 C16 C20 2.93(16)
C15 C16 C17 C18 0.51(16)
C20 C16 C17 C18 179.32(10)
C16 C17 C18 C13 -0.51(16)
N5 C13 C18 C17 176.97(10)
C14 C13 C18 C17 -0.33(16)
C14 C15 C19 F6 -121.29(11)
C16 C15 C19 F6 57.39(13)
C14 C15 C19 F5 119.21(11)
C16 C15 C19 F5 -62.11(13)
C14 C15 C19 F4 -0.87(14)
C16 C15 C19 F4 177.81(9)
C13 N5 C21 O2 -10.44(18)
C13 N5 C21 C22 169.86(10)
O2 C21 C22 N6 173.38(10)
N5 C21 C22 N6 -6.92(13)
O2 C21 C22 C24 -68.24(14)
N5 C21 C22 C24 111.47(11)
O2 C21 C22 C23 50.31(14)
N5 C21 C22 C23 -129.98(10)
